data_4308068
loop_
_publ_author_name
'Silke Courtenay'
'Denise Walsh'
'Sarah Hawkeswood'
'Pingrong Wei'
'Anjan Kumar Das'
'Douglas W. Stephan'

_publ_section_title
;
Boron and Aluminum Complexes of Sterically Demanding Phosphinimines and
Phosphinimides
;
_journal_name_full 'Inorganic Chemistry'
_journal_page_first 3623
_journal_page_last 3631
_journal_paper_doi 10.1021/ic0700351
_journal_volume 46
_journal_year 2007
_chemical_formula_sum 'C26 H56 Al2 F6 N2 O6 P2 S2'
_chemical_formula_weight 786.75
_space_group_IT_number 2
_symmetry_cell_setting triclinic
_symmetry_space_group_name_Hall '-P 1'
_symmetry_space_group_name_H-M 'P -1'
_atom_sites_solution_hydrogens geom
_atom_sites_solution_primary direct
_atom_sites_solution_secondary difmap
_audit_creation_method SHELXL-97
_cell_angle_alpha 112.843(11)
_cell_angle_beta 108.234(12)
_cell_angle_gamma 90.847(12)
_cell_formula_units_Z 4
_cell_length_a 13.640(8)
_cell_length_b 17.599(10)
_cell_length_c 19.094(11)
_cell_measurement_temperature 293(2)
_cell_measurement_theta_max 25.0
_cell_measurement_theta_min 2.0
_cell_volume 3963(4)
_computing_structure_refinement 'SHELXL-97 (Sheldrick, 1997)'
_computing_structure_solution 'SHELXS-97 (Sheldrick, 1990)'
_diffrn_ambient_temperature 293(2)
_diffrn_measured_fraction_theta_full 0.983
_diffrn_measured_fraction_theta_max 0.983
_diffrn_radiation_monochromator graphite
_diffrn_radiation_source 'fine-focus sealed tube'
_diffrn_radiation_type MoK\a
_diffrn_radiation_wavelength 0.71073
_diffrn_reflns_av_R_equivalents 0.0467
_diffrn_reflns_av_sigmaI/netI 0.1408
_diffrn_reflns_limit_h_max 11
_diffrn_reflns_limit_h_min -15
_diffrn_reflns_limit_k_max 19
_diffrn_reflns_limit_k_min -19
_diffrn_reflns_limit_l_max 21
_diffrn_reflns_limit_l_min -12
_diffrn_reflns_number 17049
_diffrn_reflns_theta_full 23.33
_diffrn_reflns_theta_max 23.33
_diffrn_reflns_theta_min 1.27
_exptl_absorpt_coefficient_mu 0.325
_exptl_absorpt_correction_T_max 0.256631
_exptl_absorpt_correction_T_min 0.163910
_exptl_absorpt_correction_type empirical
_exptl_crystal_density_diffrn 1.319
_exptl_crystal_density_method 'not measured'
_exptl_crystal_F_000 1664
_exptl_crystal_size_max 0.28
_exptl_crystal_size_mid 0.27
_exptl_crystal_size_min 0.22
_refine_diff_density_max 0.552
_refine_diff_density_min -0.380
_refine_diff_density_rms 0.064
_refine_ls_extinction_method none
_refine_ls_goodness_of_fit_ref 0.855
_refine_ls_hydrogen_treatment mixed
_refine_ls_matrix_type full
_refine_ls_number_parameters 845
_refine_ls_number_reflns 11283
_refine_ls_number_restraints 0
_refine_ls_restrained_S_all 0.855
_refine_ls_R_factor_all 0.1631
_refine_ls_R_factor_gt 0.0695
_refine_ls_shift/su_max 0.000
_refine_ls_shift/su_mean 0.000
_refine_ls_structure_factor_coef Fsqd
_refine_ls_weighting_details 'calc w=1/[\s^2^(Fo^2^)+(0.1055P)^2^+0.0000P] where P=(Fo^2^+2Fc^2^)/3'
_refine_ls_weighting_scheme calc
_refine_ls_wR_factor_gt 0.1662
_refine_ls_wR_factor_ref 0.1950
_reflns_number_gt 4704
_reflns_number_total 11283
_reflns_threshold_expression >2sigma(I)
_cod_data_source_file ic0700351si20070111_011533_5.cif
_cod_data_source_block '[(?-t-Bu3PN)AlH(O3SCF3)]2'
_cod_database_code 4308068

loop_
_symmetry_equiv_pos_as_xyz
'x, y, z'
'-x, -y, -z'

loop_
_atom_site_label
_atom_site_type_symbol
_atom_site_fract_x
_atom_site_fract_y
_atom_site_fract_z
_atom_site_U_iso_or_equiv
_atom_site_adp_type
_atom_site_occupancy
_atom_site_symmetry_multiplicity
_atom_site_calc_flag
_atom_site_refinement_flags
_atom_site_disorder_assembly
_atom_site_disorder_group
Al1 Al 0.51704(13) 0.18595(11) 0.16656(10) 0.0480(5) Uani 1 1 d . . .
Al2 Al 0.61346(14) 0.24099(11) 0.32355(11) 0.0505(5) Uani 1 1 d . . .
Al3 Al 0.17246(14) 0.74537(11) 0.32338(11) 0.0514(5) Uani 1 1 d . . .
Al4 Al 0.13111(14) 0.68576(11) 0.16652(10) 0.0485(5) Uani 1 1 d . . .
P1 P 0.36500(12) 0.23743(9) 0.27166(10) 0.0465(4) Uani 1 1 d . . .
P2 P 0.74036(13) 0.12510(10) 0.21656(11) 0.0579(5) Uani 1 1 d . . .
P3 P 0.37670(12) 0.73679(10) 0.27262(10) 0.0484(4) Uani 1 1 d . . .
P4 P -0.04996(13) 0.62656(10) 0.21724(10) 0.0569(5) Uani 1 1 d . . .
N1 N 0.4752(3) 0.2346(3) 0.2569(3) 0.0437(12) Uani 1 1 d . . .
N2 N 0.6490(3) 0.1804(3) 0.2328(3) 0.0481(13) Uani 1 1 d . . .
N3 N 0.2539(3) 0.7346(3) 0.2581(2) 0.0414(12) Uani 1 1 d . . .
N4 N 0.0550(3) 0.6825(3) 0.2317(3) 0.0464(12) Uani 1 1 d . . .
O1 O 0.6816(3) 0.3469(3) 0.3692(3) 0.0767(14) Uani 1 1 d . . .
O2 O 0.7598(8) 0.4216(5) 0.3139(5) 0.201(4) Uani 1 1 d . . .
O3 O 0.6356(5) 0.4832(4) 0.3888(5) 0.149(3) Uani 1 1 d . . .
O4 O 0.5279(3) 0.2649(3) 0.1282(2) 0.0636(12) Uani 1 1 d . . .
O5 O 0.3841(5) 0.2555(5) 0.0076(4) 0.166(3) Uani 1 1 d . . .
O6 O 0.5509(7) 0.2332(4) -0.0004(4) 0.159(3) Uani 1 1 d . . .
O7 O 0.1512(4) 0.8512(3) 0.3653(3) 0.0810(14) Uani 1 1 d . . .
O8 O 0.2004(9) 0.9791(7) 0.3580(8) 0.262(6) Uani 1 1 d . . .
O9 O 0.0121(7) 0.9328(5) 0.3368(6) 0.190(4) Uani 1 1 d . . .
O10 O 0.0905(3) 0.7650(3) 0.1284(3) 0.0690(13) Uani 1 1 d . . .
O11 O -0.0454(6) 0.7346(4) -0.0024(4) 0.181(4) Uani 1 1 d . . .
O12 O 0.1296(8) 0.7670(7) 0.0117(6) 0.228(5) Uani 1 1 d . . .
S1 S 0.71002(19) 0.42985(15) 0.37401(15) 0.0997(8) Uani 1 1 d . . .
S2 S 0.4938(2) 0.27231(15) 0.04841(14) 0.0925(7) Uani 1 1 d . . .
S3 S 0.1252(3) 0.93352(16) 0.36916(17) 0.1140(9) Uani 1 1 d . . .
S4 S 0.0555(2) 0.77632(16) 0.05084(15) 0.1022(8) Uani 1 1 d . . .
F1 F 0.7914(8) 0.4761(6) 0.5272(4) 0.216(4) Uani 1 1 d . . .
F2 F 0.8547(5) 0.5504(4) 0.4811(4) 0.181(3) Uani 1 1 d . . .
F3 F 0.8932(5) 0.4279(5) 0.4670(5) 0.223(4) Uani 1 1 d . . .
F4 F 0.4753(9) 0.4204(4) 0.1289(6) 0.240(5) Uani 1 1 d . . .
F5 F 0.6297(7) 0.4031(6) 0.1254(6) 0.250(6) Uani 1 1 d . . .
F6 F 0.5126(5) 0.4084(4) 0.0274(4) 0.153(2) Uani 1 1 d . . .
F7 F 0.0925(7) 0.9460(6) 0.4983(4) 0.205(3) Uani 1 1 d . . .
F8 F 0.1367(8) 1.0648(5) 0.4932(6) 0.272(6) Uani 1 1 d . . .
F9 F 0.2497(7) 0.9842(5) 0.5155(4) 0.222(4) Uani 1 1 d . . .
F10 F 0.0131(5) 0.9127(4) 0.0336(4) 0.167(3) Uani 1 1 d . . .
F11 F -0.0257(12) 0.8941(8) 0.1241(8) 0.328(9) Uani 1 1 d . . .
F12 F 0.1373(9) 0.9229(5) 0.1344(6) 0.288(6) Uani 1 1 d . . .
C1 C 0.2610(5) 0.2486(5) 0.1850(4) 0.069(2) Uani 1 1 d . . .
C2 C 0.1572(6) 0.2704(6) 0.2005(5) 0.105(3) Uani 1 1 d . . .
H2A H 0.1088 0.2751 0.1540 0.158 Uiso 1 1 calc R . .
H2B H 0.1713 0.3225 0.2470 0.158 Uiso 1 1 calc R . .
H2C H 0.1276 0.2272 0.2101 0.158 Uiso 1 1 calc R . .
C3 C 0.2368(6) 0.1705(6) 0.1079(5) 0.111(3) Uani 1 1 d . . .
H3A H 0.1843 0.1775 0.0646 0.166 Uiso 1 1 calc R . .
H3B H 0.2117 0.1239 0.1154 0.166 Uiso 1 1 calc R . .
H3C H 0.2991 0.1603 0.0946 0.166 Uiso 1 1 calc R . .
C4 C 0.3030(6) 0.3215(6) 0.1707(5) 0.110(3) Uani 1 1 d . . .
H4A H 0.2510 0.3277 0.1267 0.164 Uiso 1 1 calc R . .
H4B H 0.3652 0.3098 0.1577 0.164 Uiso 1 1 calc R . .
H4C H 0.3189 0.3722 0.2189 0.164 Uiso 1 1 calc R . .
C5 C 0.3763(6) 0.3289(4) 0.3699(4) 0.071(2) Uani 1 1 d . . .
C6 C 0.3826(7) 0.4124(4) 0.3615(5) 0.113(3) Uani 1 1 d . . .
H6A H 0.3888 0.4575 0.4121 0.170 Uiso 1 1 calc R . .
H6B H 0.3205 0.4120 0.3200 0.170 Uiso 1 1 calc R . .
H6C H 0.4425 0.4195 0.3472 0.170 Uiso 1 1 calc R . .
C7 C 0.2841(7) 0.3244(5) 0.4019(6) 0.123(3) Uani 1 1 d . . .
H7A H 0.2960 0.3722 0.4520 0.185 Uiso 1 1 calc R . .
H7B H 0.2808 0.2745 0.4108 0.185 Uiso 1 1 calc R . .
H7C H 0.2194 0.3238 0.3626 0.185 Uiso 1 1 calc R . .
C8 C 0.4780(7) 0.3380(5) 0.4382(4) 0.097(3) Uani 1 1 d . . .
H8A H 0.4809 0.3844 0.4869 0.145 Uiso 1 1 calc R . .
H8B H 0.5366 0.3473 0.4232 0.145 Uiso 1 1 calc R . .
H8C H 0.4802 0.2879 0.4471 0.145 Uiso 1 1 calc R . .
C9 C 0.3255(5) 0.1371(4) 0.2763(5) 0.067(2) Uani 1 1 d . . .
C10 C 0.2101(6) 0.1204(5) 0.2681(5) 0.098(3) Uani 1 1 d . . .
H10A H 0.1965 0.0676 0.2700 0.146 Uiso 1 1 calc R . .
H10B H 0.1655 0.1191 0.2174 0.146 Uiso 1 1 calc R . .
H10C H 0.1966 0.1639 0.3118 0.146 Uiso 1 1 calc R . .
C11 C 0.3915(6) 0.1380(5) 0.3594(5) 0.108(3) Uani 1 1 d . . .
H11A H 0.3715 0.0866 0.3615 0.162 Uiso 1 1 calc R . .
H11B H 0.3796 0.1839 0.4022 0.162 Uiso 1 1 calc R . .
H11C H 0.4643 0.1439 0.3659 0.162 Uiso 1 1 calc R . .
C12 C 0.3504(7) 0.0643(4) 0.2129(5) 0.104(3) Uani 1 1 d . . .
H12A H 0.3291 0.0133 0.2150 0.156 Uiso 1 1 calc R . .
H12B H 0.4243 0.0711 0.2232 0.156 Uiso 1 1 calc R . .
H12C H 0.3138 0.0624 0.1602 0.156 Uiso 1 1 calc R . .
C13 C 0.8664(6) 0.1702(5) 0.3058(5) 0.084(2) Uani 1 1 d . . .
C14 C 0.9524(6) 0.1137(6) 0.3025(6) 0.137(4) Uani 1 1 d . . .
H14A H 1.0140 0.1413 0.3493 0.205 Uiso 1 1 calc R . .
H14B H 0.9688 0.1031 0.2545 0.205 Uiso 1 1 calc R . .
H14C H 0.9279 0.0619 0.3016 0.205 Uiso 1 1 calc R . .
C15 C 0.8482(7) 0.1916(7) 0.3857(5) 0.138(4) Uani 1 1 d . . .
H15A H 0.9134 0.2154 0.4298 0.208 Uiso 1 1 calc R . .
H15B H 0.8195 0.1418 0.3862 0.208 Uiso 1 1 calc R . .
H15C H 0.8002 0.2311 0.3913 0.208 Uiso 1 1 calc R . .
C16 C 0.9133(7) 0.2532(6) 0.3131(6) 0.132(4) Uani 1 1 d . . .
H16A H 0.9769 0.2751 0.3591 0.199 Uiso 1 1 calc R . .
H16B H 0.8646 0.2919 0.3200 0.199 Uiso 1 1 calc R . .
H16C H 0.9281 0.2448 0.2649 0.199 Uiso 1 1 calc R . .
C17 C 0.6980(6) 0.0138(4) 0.1984(5) 0.082(2) Uani 1 1 d . . .
C18 C 0.5869(6) -0.0177(4) 0.1388(6) 0.106(3) Uani 1 1 d . . .
H18A H 0.5665 -0.0741 0.1298 0.160 Uiso 1 1 calc R . .
H18B H 0.5832 -0.0160 0.0884 0.160 Uiso 1 1 calc R . .
H18C H 0.5406 0.0170 0.1604 0.160 Uiso 1 1 calc R . .
C19 C 0.7675(8) -0.0512(5) 0.1685(8) 0.165(5) Uani 1 1 d . . .
H19A H 0.7385 -0.1050 0.1610 0.248 Uiso 1 1 calc R . .
H19B H 0.8368 -0.0351 0.2079 0.248 Uiso 1 1 calc R . .
H19C H 0.7702 -0.0539 0.1179 0.248 Uiso 1 1 calc R . .
C20 C 0.6957(9) 0.0120(6) 0.2757(7) 0.154(5) Uani 1 1 d . . .
H20A H 0.6744 -0.0442 0.2665 0.231 Uiso 1 1 calc R . .
H20B H 0.6472 0.0466 0.2939 0.231 Uiso 1 1 calc R . .
H20C H 0.7642 0.0326 0.3161 0.231 Uiso 1 1 calc R . .
C21 C 0.7655(6) 0.1260(5) 0.1258(4) 0.076(2) Uani 1 1 d . . .
C22 C 0.6703(7) 0.0817(5) 0.0491(5) 0.106(3) Uani 1 1 d . . .
H22A H 0.6847 0.0832 0.0035 0.159 Uiso 1 1 calc R . .
H22B H 0.6114 0.1094 0.0550 0.159 Uiso 1 1 calc R . .
H22C H 0.6549 0.0247 0.0406 0.159 Uiso 1 1 calc R . .
C23 C 0.7779(8) 0.2171(6) 0.1337(6) 0.135(4) Uani 1 1 d . . .
H23A H 0.7914 0.2177 0.0875 0.202 Uiso 1 1 calc R . .
H23B H 0.8352 0.2504 0.1821 0.202 Uiso 1 1 calc R . .
H23C H 0.7148 0.2395 0.1365 0.202 Uiso 1 1 calc R . .
C24 C 0.8639(8) 0.0908(7) 0.1121(6) 0.152(4) Uani 1 1 d . . .
H24A H 0.8705 0.0944 0.0648 0.228 Uiso 1 1 calc R . .
H24B H 0.8582 0.0335 0.1045 0.228 Uiso 1 1 calc R . .
H24C H 0.9245 0.1226 0.1584 0.228 Uiso 1 1 calc R . .
C25 C 0.8214(9) 0.4712(7) 0.4684(9) 0.156(6) Uani 1 1 d . . .
C26 C 0.5304(11) 0.3833(6) 0.0872(8) 0.121(3) Uani 1 1 d . . .
C27 C 0.4060(5) 0.7476(4) 0.1865(4) 0.0640(19) Uani 1 1 d . . .
C28 C 0.3537(7) 0.6740(5) 0.1069(4) 0.110(3) Uani 1 1 d . . .
H28A H 0.3709 0.6824 0.0651 0.165 Uiso 1 1 calc R . .
H28B H 0.2794 0.6686 0.0942 0.165 Uiso 1 1 calc R . .
H28C H 0.3775 0.6242 0.1106 0.165 Uiso 1 1 calc R . .
C29 C 0.3609(7) 0.8238(6) 0.1737(6) 0.116(3) Uani 1 1 d . . .
H29A H 0.3766 0.8293 0.1301 0.174 Uiso 1 1 calc R . .
H29B H 0.3918 0.8736 0.2224 0.174 Uiso 1 1 calc R . .
H29C H 0.2866 0.8155 0.1606 0.174 Uiso 1 1 calc R . .
C30 C 0.5238(7) 0.7594(7) 0.1983(6) 0.135(4) Uani 1 1 d . . .
H30A H 0.5320 0.7650 0.1523 0.203 Uiso 1 1 calc R . .
H30B H 0.5531 0.7117 0.2034 0.203 Uiso 1 1 calc R . .
H30C H 0.5593 0.8087 0.2464 0.203 Uiso 1 1 calc R . .
C31 C 0.4545(5) 0.8286(4) 0.3704(4) 0.069(2) Uani 1 1 d . . .
C32 C 0.4197(6) 0.8309(5) 0.4393(4) 0.102(3) Uani 1 1 d . . .
H32A H 0.4598 0.8777 0.4882 0.153 Uiso 1 1 calc R . .
H32B H 0.4303 0.7803 0.4466 0.153 Uiso 1 1 calc R . .
H32C H 0.3469 0.8361 0.4266 0.153 Uiso 1 1 calc R . .
C33 C 0.4366(10) 0.9101(5) 0.3628(6) 0.162(5) Uani 1 1 d . . .
H33A H 0.4762 0.9558 0.4129 0.244 Uiso 1 1 calc R . .
H33B H 0.3636 0.9146 0.3503 0.244 Uiso 1 1 calc R . .
H33C H 0.4586 0.9117 0.3202 0.244 Uiso 1 1 calc R . .
C34 C 0.5747(6) 0.8267(7) 0.3981(6) 0.159(5) Uani 1 1 d . . .
H34A H 0.6093 0.8745 0.4479 0.239 Uiso 1 1 calc R . .
H34B H 0.6009 0.8278 0.3572 0.239 Uiso 1 1 calc R . .
H34C H 0.5879 0.7767 0.4060 0.239 Uiso 1 1 calc R . .
C35 C 0.4161(5) 0.6363(4) 0.2779(5) 0.067(2) Uani 1 1 d . . .
C36 C 0.4061(9) 0.6299(6) 0.3520(6) 0.149(4) Uani 1 1 d . . .
H36A H 0.4265 0.5784 0.3536 0.224 Uiso 1 1 calc R . .
H36B H 0.3348 0.6312 0.3497 0.224 Uiso 1 1 calc R . .
H36C H 0.4505 0.6759 0.3997 0.224 Uiso 1 1 calc R . .
C37 C 0.3412(7) 0.5629(4) 0.2090(5) 0.109(3) Uani 1 1 d . . .
H37A H 0.3629 0.5123 0.2119 0.163 Uiso 1 1 calc R . .
H37B H 0.3404 0.5633 0.1586 0.163 Uiso 1 1 calc R . .
H37C H 0.2724 0.5662 0.2121 0.163 Uiso 1 1 calc R . .
C38 C 0.5267(7) 0.6195(6) 0.2711(8) 0.170(5) Uani 1 1 d . . .
H38A H 0.5398 0.5669 0.2733 0.255 Uiso 1 1 calc R . .
H38B H 0.5795 0.6632 0.3151 0.255 Uiso 1 1 calc R . .
H38C H 0.5280 0.6182 0.2207 0.255 Uiso 1 1 calc R . .
C39 C -0.1559(6) 0.6270(6) 0.1258(5) 0.088(3) Uani 1 1 d . . .
C40 C -0.2628(7) 0.5736(8) 0.1037(6) 0.175(6) Uani 1 1 d . . .
H40A H -0.3125 0.5758 0.0564 0.263 Uiso 1 1 calc R . .
H40B H -0.2883 0.5957 0.1481 0.263 Uiso 1 1 calc R . .
H40C H -0.2532 0.5168 0.0932 0.263 Uiso 1 1 calc R . .
C41 C -0.1232(7) 0.5889(7) 0.0512(6) 0.131(4) Uani 1 1 d . . .
H41A H -0.1771 0.5895 0.0049 0.197 Uiso 1 1 calc R . .
H41B H -0.1127 0.5325 0.0416 0.197 Uiso 1 1 calc R . .
H41C H -0.0594 0.6210 0.0603 0.197 Uiso 1 1 calc R . .
C42 C -0.1673(9) 0.7139(8) 0.1350(8) 0.193(6) Uani 1 1 d . . .
H42A H -0.2204 0.7128 0.0876 0.289 Uiso 1 1 calc R . .
H42B H -0.1021 0.7423 0.1418 0.289 Uiso 1 1 calc R . .
H42C H -0.1868 0.7427 0.1816 0.289 Uiso 1 1 calc R . .
C43 C -0.0247(6) 0.5168(4) 0.2005(6) 0.084(2) Uani 1 1 d . . .
C44 C 0.0182(10) 0.4794(6) 0.1341(8) 0.158(5) Uani 1 1 d . . .
H44A H 0.0306 0.4241 0.1280 0.237 Uiso 1 1 calc R . .
H44B H 0.0827 0.5131 0.1469 0.237 Uiso 1 1 calc R . .
H44C H -0.0310 0.4771 0.0844 0.237 Uiso 1 1 calc R . .
C45 C 0.0638(11) 0.5213(7) 0.2749(9) 0.241(9) Uani 1 1 d . . .
H45A H 0.0794 0.4663 0.2671 0.361 Uiso 1 1 calc R . .
H45B H 0.0430 0.5445 0.3216 0.361 Uiso 1 1 calc R . .
H45C H 0.1247 0.5561 0.2829 0.361 Uiso 1 1 calc R . .
C46 C -0.1163(8) 0.4553(6) 0.1861(9) 0.187(6) Uani 1 1 d . . .
H46A H -0.0954 0.4014 0.1769 0.281 Uiso 1 1 calc R . .
H46B H -0.1736 0.4513 0.1396 0.281 Uiso 1 1 calc R . .
H46C H -0.1375 0.4743 0.2328 0.281 Uiso 1 1 calc R . .
C47 C -0.0944(6) 0.6731(5) 0.3069(5) 0.089(2) Uani 1 1 d . . .
C48 C -0.0154(8) 0.6786(12) 0.3829(6) 0.238(9) Uani 1 1 d . . .
H48A H -0.0417 0.7024 0.4266 0.357 Uiso 1 1 calc R . .
H48B H 0.0476 0.7132 0.3942 0.357 Uiso 1 1 calc R . .
H48C H -0.0007 0.6237 0.3772 0.357 Uiso 1 1 calc R . .
C49 C -0.1958(7) 0.6258(6) 0.2977(6) 0.140(4) Uani 1 1 d . . .
H49A H -0.2130 0.6528 0.3458 0.211 Uiso 1 1 calc R . .
H49B H -0.1868 0.5694 0.2898 0.211 Uiso 1 1 calc R . .
H49C H -0.2512 0.6256 0.2519 0.211 Uiso 1 1 calc R . .
C50 C -0.1136(15) 0.7602(8) 0.3210(11) 0.261(10) Uani 1 1 d . . .
H50A H -0.1359 0.7832 0.3670 0.392 Uiso 1 1 calc R . .
H50B H -0.1670 0.7599 0.2741 0.392 Uiso 1 1 calc R . .
H50C H -0.0503 0.7937 0.3311 0.392 Uiso 1 1 calc R . .
C51 C 0.1518(12) 0.9826(9) 0.4759(9) 0.165(6) Uani 1 1 d . . .
C52 C 0.0396(10) 0.8838(7) 0.0917(8) 0.139(4) Uani 1 1 d . . .
H2 H 0.629(3) 0.221(3) 0.388(3) 0.034(12) Uiso 1 1 d . . .
H3 H 0.214(5) 0.728(4) 0.400(4) 0.09(2) Uiso 1 1 d . . .
H1 H 0.445(4) 0.107(3) 0.095(3) 0.074(17) Uiso 1 1 d . . .
H4 H 0.119(4) 0.611(3) 0.094(3) 0.071(17) Uiso 1 1 d . . .

loop_
_atom_site_aniso_label
_atom_site_aniso_U_11
_atom_site_aniso_U_22
_atom_site_aniso_U_33
_atom_site_aniso_U_23
_atom_site_aniso_U_13
_atom_site_aniso_U_12
Al1 0.0441(11) 0.0515(12) 0.0436(11) 0.0176(9) 0.0115(8) 0.0063(9)
Al2 0.0480(12) 0.0528(12) 0.0450(12) 0.0199(9) 0.0090(8) 0.0059(9)
Al3 0.0521(12) 0.0532(12) 0.0426(12) 0.0157(9) 0.0138(9) -0.0011(9)
Al4 0.0470(12) 0.0519(12) 0.0396(11) 0.0154(9) 0.0105(8) 0.0027(9)
P1 0.0464(10) 0.0435(10) 0.0564(11) 0.0266(8) 0.0190(8) 0.0078(7)
P2 0.0465(11) 0.0498(11) 0.0741(13) 0.0216(9) 0.0217(9) 0.0108(8)
P3 0.0442(11) 0.0442(10) 0.0566(11) 0.0253(8) 0.0117(8) 0.0064(7)
P4 0.0468(11) 0.0530(11) 0.0676(12) 0.0235(9) 0.0176(8) 0.0004(8)
N1 0.043(3) 0.044(3) 0.040(3) 0.018(2) 0.008(2) 0.007(2)
N2 0.043(3) 0.043(3) 0.050(3) 0.014(2) 0.013(2) 0.002(2)
N3 0.048(3) 0.038(3) 0.038(3) 0.016(2) 0.013(2) 0.014(2)
N4 0.046(3) 0.043(3) 0.043(3) 0.013(2) 0.011(2) -0.002(2)
O1 0.066(3) 0.054(3) 0.079(3) 0.006(2) 0.013(2) -0.012(2)
O2 0.305(11) 0.184(8) 0.205(8) 0.105(7) 0.175(9) 0.026(7)
O3 0.099(5) 0.080(4) 0.235(8) 0.057(5) 0.023(5) 0.037(4)
O4 0.068(3) 0.079(3) 0.059(3) 0.042(2) 0.024(2) 0.019(2)
O5 0.109(6) 0.235(8) 0.127(6) 0.111(6) -0.038(4) -0.024(5)
O6 0.283(10) 0.164(6) 0.127(5) 0.097(5) 0.146(6) 0.111(6)
O7 0.080(4) 0.053(3) 0.087(4) 0.000(3) 0.036(3) 0.007(3)
O8 0.298(13) 0.253(11) 0.358(15) 0.204(11) 0.174(11) -0.006(9)
O9 0.130(7) 0.171(7) 0.272(10) 0.139(7) 0.010(6) 0.054(6)
O10 0.067(3) 0.089(3) 0.064(3) 0.052(3) 0.013(2) 0.020(2)
O11 0.183(7) 0.154(6) 0.131(6) 0.085(5) -0.072(5) -0.034(5)
O12 0.279(12) 0.367(14) 0.218(9) 0.217(10) 0.193(9) 0.180(10)
S1 0.0897(18) 0.0741(16) 0.118(2) 0.0370(13) 0.0180(14) -0.0067(13)
S2 0.122(2) 0.1003(17) 0.0807(16) 0.0563(13) 0.0431(15) 0.0270(14)
S3 0.149(3) 0.0898(19) 0.123(2) 0.0534(17) 0.0606(19) 0.0235(17)
S4 0.114(2) 0.116(2) 0.0926(18) 0.0704(16) 0.0216(15) 0.0310(15)
F1 0.259(10) 0.238(9) 0.113(6) 0.047(6) 0.045(6) 0.110(8)
F2 0.150(6) 0.091(4) 0.221(7) -0.016(4) 0.064(5) -0.044(4)
F3 0.094(5) 0.144(6) 0.248(8) -0.046(5) -0.016(5) 0.026(4)
F4 0.449(16) 0.103(5) 0.302(10) 0.099(6) 0.283(11) 0.125(7)
F5 0.160(7) 0.265(10) 0.296(10) 0.185(9) -0.042(7) -0.113(7)
F6 0.202(6) 0.160(5) 0.197(6) 0.146(5) 0.104(5) 0.074(4)
F7 0.204(8) 0.235(8) 0.151(6) 0.019(5) 0.110(6) 0.010(6)
F8 0.282(11) 0.093(5) 0.352(12) -0.045(6) 0.172(9) 0.012(6)
F9 0.168(7) 0.224(9) 0.141(6) -0.016(5) 0.003(5) -0.055(7)
F10 0.167(6) 0.170(6) 0.215(7) 0.157(6) 0.032(5) 0.029(4)
F11 0.48(2) 0.399(17) 0.418(16) 0.300(15) 0.372(17) 0.379(17)
F12 0.291(11) 0.121(6) 0.301(11) 0.091(6) -0.095(9) -0.066(7)
C1 0.050(5) 0.088(5) 0.082(6) 0.052(5) 0.019(4) 0.013(4)
C2 0.052(5) 0.147(8) 0.151(8) 0.099(7) 0.032(5) 0.040(5)
C3 0.083(6) 0.138(8) 0.070(6) 0.026(6) -0.006(4) 0.029(5)
C4 0.087(6) 0.159(9) 0.135(8) 0.117(7) 0.035(5) 0.031(6)
C5 0.081(6) 0.059(5) 0.077(5) 0.015(4) 0.049(4) 0.016(4)
C6 0.150(9) 0.048(5) 0.132(8) 0.015(5) 0.063(6) 0.009(5)
C7 0.132(8) 0.088(6) 0.137(8) 0.004(6) 0.087(7) 0.004(6)
C8 0.120(7) 0.089(6) 0.062(5) 0.006(4) 0.036(5) 0.022(5)
C9 0.066(5) 0.056(5) 0.100(6) 0.047(4) 0.037(4) 0.005(4)
C10 0.093(6) 0.075(5) 0.159(8) 0.065(5) 0.068(6) 0.011(4)
C11 0.114(7) 0.100(6) 0.140(8) 0.090(6) 0.032(6) 0.007(5)
C12 0.124(7) 0.039(5) 0.164(8) 0.034(5) 0.080(6) 0.009(4)
C13 0.052(5) 0.087(6) 0.097(7) 0.031(5) 0.013(4) 0.019(4)
C14 0.047(5) 0.133(8) 0.175(10) 0.032(7) 0.006(5) 0.042(5)
C15 0.070(6) 0.232(12) 0.085(7) 0.059(7) 0.000(5) 0.014(7)
C16 0.088(7) 0.103(7) 0.144(9) 0.020(6) 0.001(6) -0.024(6)
C17 0.069(6) 0.056(5) 0.122(7) 0.037(5) 0.033(5) 0.015(4)
C18 0.077(6) 0.056(5) 0.175(9) 0.042(5) 0.037(6) -0.005(4)
C19 0.114(8) 0.064(6) 0.307(15) 0.051(8) 0.092(9) 0.045(6)
C20 0.235(13) 0.091(7) 0.145(10) 0.068(7) 0.054(9) -0.006(7)
C21 0.085(6) 0.079(6) 0.074(5) 0.031(4) 0.040(4) 0.034(4)
C22 0.119(8) 0.114(7) 0.082(6) 0.033(5) 0.041(6) 0.026(6)
C23 0.144(9) 0.141(9) 0.140(9) 0.067(7) 0.066(7) -0.019(7)
C24 0.121(9) 0.223(13) 0.161(10) 0.088(9) 0.098(8) 0.086(9)
C25 0.068(8) 0.075(8) 0.203(14) -0.049(8) 0.026(8) -0.010(6)
C26 0.161(11) 0.088(8) 0.134(10) 0.046(7) 0.078(8) 0.023(7)
C27 0.051(4) 0.081(5) 0.081(5) 0.049(4) 0.029(4) 0.016(4)
C28 0.129(8) 0.123(7) 0.060(6) 0.021(5) 0.033(5) -0.027(6)
C29 0.133(8) 0.129(8) 0.139(8) 0.102(7) 0.054(6) 0.030(6)
C30 0.078(7) 0.237(12) 0.120(8) 0.088(8) 0.054(6) 0.027(7)
C31 0.060(5) 0.059(5) 0.064(5) 0.013(4) 0.007(4) -0.012(3)
C32 0.092(6) 0.109(7) 0.063(6) 0.012(5) 0.005(5) -0.008(5)
C33 0.265(14) 0.044(6) 0.116(8) 0.008(5) 0.019(8) -0.007(7)
C34 0.057(6) 0.183(11) 0.136(9) -0.013(7) 0.003(5) -0.023(6)
C35 0.050(4) 0.051(4) 0.109(6) 0.048(4) 0.022(4) 0.017(3)
C36 0.251(13) 0.105(8) 0.141(9) 0.095(7) 0.072(9) 0.073(8)
C37 0.129(8) 0.040(5) 0.143(8) 0.032(5) 0.037(6) 0.008(5)
C38 0.078(7) 0.106(8) 0.359(17) 0.135(10) 0.067(8) 0.039(6)
C39 0.066(5) 0.107(7) 0.072(6) 0.038(5) -0.004(4) -0.022(5)
C40 0.071(7) 0.274(15) 0.143(9) 0.098(9) -0.021(6) -0.076(8)
C41 0.098(7) 0.181(11) 0.100(8) 0.066(7) 0.005(6) -0.003(7)
C42 0.152(11) 0.159(12) 0.220(14) 0.118(10) -0.046(9) 0.036(9)
C43 0.081(6) 0.052(5) 0.136(7) 0.047(5) 0.048(5) 0.013(4)
C44 0.210(13) 0.084(7) 0.248(14) 0.075(8) 0.157(11) 0.062(7)
C45 0.249(16) 0.109(9) 0.281(18) 0.112(11) -0.058(14) 0.034(10)
C46 0.145(10) 0.070(6) 0.387(19) 0.087(9) 0.153(11) 0.005(6)
C47 0.085(6) 0.095(7) 0.088(6) 0.026(5) 0.048(5) -0.007(5)
C48 0.101(9) 0.49(3) 0.067(7) 0.056(11) 0.030(6) -0.040(12)
C49 0.089(7) 0.155(9) 0.165(9) 0.033(7) 0.073(7) -0.028(6)
C50 0.44(3) 0.103(10) 0.35(2) 0.043(11) 0.33(2) 0.072(12)
C51 0.118(11) 0.153(13) 0.167(13) -0.001(9) 0.063(10) -0.057(9)
C52 0.114(9) 0.095(8) 0.144(10) 0.035(7) -0.016(8) -0.018(7)

loop_
_atom_type_symbol
_atom_type_description
_atom_type_scat_dispersion_real
_atom_type_scat_dispersion_imag
_atom_type_scat_source
C C 0.0033 0.0016 'International Tables Vol C Tables 4.2.6.8 and 6.1.1.4'
H H 0.0000 0.0000 'International Tables Vol C Tables 4.2.6.8 and 6.1.1.4'
N N 0.0061 0.0033 'International Tables Vol C Tables 4.2.6.8 and 6.1.1.4'
O O 0.0106 0.0060 'International Tables Vol C Tables 4.2.6.8 and 6.1.1.4'
F F 0.0171 0.0103 'International Tables Vol C Tables 4.2.6.8 and 6.1.1.4'
Al Al 0.0645 0.0514 'International Tables Vol C Tables 4.2.6.8 and 6.1.1.4'
P P 0.1023 0.0942 'International Tables Vol C Tables 4.2.6.8 and 6.1.1.4'
S S 0.1246 0.1234 'International Tables Vol C Tables 4.2.6.8 and 6.1.1.4'

loop_
_geom_angle_atom_site_label_1
_geom_angle_atom_site_label_2
_geom_angle_atom_site_label_3
_geom_angle
_geom_angle_site_symmetry_1
_geom_angle_site_symmetry_3
_geom_angle_publ_flag
O4 Al1 N1 107.7(2) . . ?
O4 Al1 N2 110.3(2) . . ?
N1 Al1 N2 90.9(2) . . ?
O4 Al1 Al2 112.85(16) . . ?
N1 Al1 Al2 46.00(14) . . ?
N2 Al1 Al2 45.28(15) . . ?
O1 Al2 N2 108.3(2) . . ?
O1 Al2 N1 110.1(2) . . ?
N2 Al2 N1 90.8(2) . . ?
O1 Al2 Al1 113.07(17) . . ?
N2 Al2 Al1 45.64(15) . . ?
N1 Al2 Al1 45.55(15) . . ?
O7 Al3 N3 109.8(2) . . ?
O7 Al3 N4 109.2(2) . . ?
N3 Al3 N4 90.9(2) . . ?
O7 Al3 Al4 112.81(18) . . ?
N3 Al3 Al4 45.99(14) . . ?
N4 Al3 Al4 45.47(15) . . ?
O10 Al4 N4 108.8(2) . . ?
O10 Al4 N3 107.7(2) . . ?
N4 Al4 N3 91.0(2) . . ?
O10 Al4 Al3 110.89(17) . . ?
N4 Al4 Al3 45.86(14) . . ?
N3 Al4 Al3 45.63(14) . . ?
N1 P1 C9 109.1(3) . . ?
N1 P1 C1 109.9(3) . . ?
C9 P1 C1 108.8(3) . . ?
N1 P1 C5 110.5(3) . . ?
C9 P1 C5 109.6(3) . . ?
C1 P1 C5 109.0(3) . . ?
N2 P2 C21 109.4(3) . . ?
N2 P2 C13 110.9(3) . . ?
C21 P2 C13 107.8(4) . . ?
N2 P2 C17 109.6(3) . . ?
C21 P2 C17 109.9(4) . . ?
C13 P2 C17 109.3(4) . . ?
N3 P3 C27 110.2(3) . . ?
N3 P3 C35 109.1(3) . . ?
C27 P3 C35 108.9(3) . . ?
N3 P3 C31 110.0(3) . . ?
C27 P3 C31 108.7(3) . . ?
C35 P3 C31 109.8(3) . . ?
N4 P4 C47 110.3(3) . . ?
N4 P4 C43 109.6(3) . . ?
C47 P4 C43 110.0(4) . . ?
N4 P4 C39 108.2(3) . . ?
C47 P4 C39 107.9(4) . . ?
C43 P4 C39 110.7(4) . . ?
P1 N1 Al1 135.1(3) . . ?
P1 N1 Al2 132.9(3) . . ?
Al1 N1 Al2 88.4(2) . . ?
P2 N2 Al2 135.1(3) . . ?
P2 N2 Al1 134.1(3) . . ?
Al2 N2 Al1 89.1(2) . . ?
P3 N3 Al3 134.4(3) . . ?
P3 N3 Al4 134.4(3) . . ?
Al3 N3 Al4 88.4(2) . . ?
P4 N4 Al4 134.7(3) . . ?
P4 N4 Al3 134.1(3) . . ?
Al4 N4 Al3 88.7(2) . . ?
S1 O1 Al2 156.8(3) . . ?
S2 O4 Al1 138.5(3) . . ?
S3 O7 Al3 159.2(3) . . ?
S4 O10 Al4 140.8(3) . . ?
O3 S1 O1 113.4(4) . . ?
O3 S1 O2 123.7(5) . . ?
O1 S1 O2 109.2(4) . . ?
O3 S1 C25 104.8(5) . . ?
O1 S1 C25 100.1(5) . . ?
O2 S1 C25 102.1(7) . . ?
O6 S2 O5 114.3(5) . . ?
O6 S2 O4 113.6(4) . . ?
O5 S2 O4 114.4(3) . . ?
O6 S2 C26 108.6(5) . . ?
O5 S2 C26 106.2(6) . . ?
O4 S2 C26 97.9(5) . . ?
O8 S3 O9 123.9(6) . . ?
O8 S3 O7 113.0(6) . . ?
O9 S3 O7 112.5(4) . . ?
O8 S3 C51 103.3(7) . . ?
O9 S3 C51 101.9(7) . . ?
O7 S3 C51 96.9(6) . . ?
O11 S4 O12 113.2(6) . . ?
O11 S4 O10 114.7(4) . . ?
O12 S4 O10 115.4(4) . . ?
O11 S4 C52 104.0(5) . . ?
O12 S4 C52 109.5(7) . . ?
O10 S4 C52 98.1(5) . . ?
C3 C1 C4 107.7(7) . . ?
C3 C1 C2 109.1(6) . . ?
C4 C1 C2 105.8(6) . . ?
C3 C1 P1 110.7(5) . . ?
C4 C1 P1 108.6(5) . . ?
C2 C1 P1 114.6(5) . . ?
C8 C5 C6 104.3(6) . . ?
C8 C5 C7 107.0(7) . . ?
C6 C5 C7 107.5(6) . . ?
C8 C5 P1 111.6(5) . . ?
C6 C5 P1 111.2(5) . . ?
C7 C5 P1 114.5(5) . . ?
C12 C9 C10 109.8(6) . . ?
C12 C9 C11 106.0(7) . . ?
C10 C9 C11 105.9(6) . . ?
C12 C9 P1 109.9(5) . . ?
C10 C9 P1 115.1(5) . . ?
C11 C9 P1 109.6(5) . . ?
C16 C13 C15 104.3(8) . . ?
C16 C13 C14 106.6(7) . . ?
C15 C13 C14 108.2(7) . . ?
C16 C13 P2 111.0(6) . . ?
C15 C13 P2 111.5(6) . . ?
C14 C13 P2 114.6(6) . . ?
C20 C17 C18 105.9(7) . . ?
C20 C17 C19 105.8(8) . . ?
C18 C17 C19 108.1(7) . . ?
C20 C17 P2 109.4(6) . . ?
C18 C17 P2 110.3(5) . . ?
C19 C17 P2 116.7(6) . . ?
C22 C21 C24 109.8(7) . . ?
C22 C21 C23 103.7(7) . . ?
C24 C21 C23 106.7(8) . . ?
C22 C21 P2 110.9(6) . . ?
C24 C21 P2 115.6(6) . . ?
C23 C21 P2 109.4(5) . . ?
F3 C25 F1 108.8(16) . . ?
F3 C25 F2 111.4(11) . . ?
F1 C25 F2 107.6(10) . . ?
F3 C25 S1 113.1(8) . . ?
F1 C25 S1 109.7(9) . . ?
F2 C25 S1 106.1(11) . . ?
F4 C26 F5 114.5(12) . . ?
F4 C26 F6 106.8(11) . . ?
F5 C26 F6 105.1(10) . . ?
F4 C26 S2 109.6(8) . . ?
F5 C26 S2 109.5(9) . . ?
F6 C26 S2 111.3(8) . . ?
C28 C27 C30 106.7(7) . . ?
C28 C27 C29 104.9(6) . . ?
C30 C27 C29 107.5(6) . . ?
C28 C27 P3 112.6(5) . . ?
C30 C27 P3 114.7(5) . . ?
C29 C27 P3 109.8(5) . . ?
C33 C31 C32 106.7(7) . . ?
C33 C31 C34 108.2(7) . . ?
C32 C31 C34 106.5(7) . . ?
C33 C31 P3 110.7(5) . . ?
C32 C31 P3 110.6(5) . . ?
C34 C31 P3 113.7(5) . . ?
C37 C35 C36 103.7(7) . . ?
C37 C35 C38 104.7(7) . . ?
C36 C35 C38 111.5(7) . . ?
C37 C35 P3 110.4(5) . . ?
C36 C35 P3 110.8(5) . . ?
C38 C35 P3 115.0(5) . . ?
C42 C39 C41 104.2(8) . . ?
C42 C39 C40 112.1(9) . . ?
C41 C39 C40 105.7(7) . . ?
C42 C39 P4 110.7(6) . . ?
C41 C39 P4 109.7(6) . . ?
C40 C39 P4 113.8(6) . . ?
C44 C43 C45 103.2(10) . . ?
C44 C43 C46 108.6(8) . . ?
C45 C43 C46 107.6(9) . . ?
C44 C43 P4 112.1(6) . . ?
C45 C43 P4 107.9(6) . . ?
C46 C43 P4 116.5(6) . . ?
C48 C47 C50 106.1(11) . . ?
C48 C47 C49 106.6(8) . . ?
C50 C47 C49 106.2(9) . . ?
C48 C47 P4 112.6(7) . . ?
C50 C47 P4 110.4(7) . . ?
C49 C47 P4 114.3(6) . . ?
F7 C51 F9 109.6(16) . . ?
F7 C51 F8 111.4(13) . . ?
F9 C51 F8 107.1(10) . . ?
F7 C51 S3 112.1(8) . . ?
F9 C51 S3 110.5(10) . . ?
F8 C51 S3 106.0(12) . . ?
F11 C52 F12 119.9(14) . . ?
F11 C52 F10 109.6(12) . . ?
F12 C52 F10 101.3(10) . . ?
F11 C52 S4 111.5(10) . . ?
F12 C52 S4 103.0(9) . . ?
F10 C52 S4 110.9(9) . . ?

loop_
_geom_bond_atom_site_label_1
_geom_bond_atom_site_label_2
_geom_bond_distance
_geom_bond_site_symmetry_2
_geom_bond_publ_flag
Al1 O4 1.828(4) . ?
Al1 N1 1.875(5) . ?
Al1 N2 1.878(5) . ?
Al1 Al2 2.626(3) . ?
Al2 O1 1.811(4) . ?
Al2 N2 1.866(5) . ?
Al2 N1 1.889(5) . ?
Al3 O7 1.787(5) . ?
Al3 N3 1.875(5) . ?
Al3 N4 1.882(5) . ?
Al3 Al4 2.622(3) . ?
Al4 O10 1.828(4) . ?
Al4 N4 1.870(5) . ?
Al4 N3 1.887(5) . ?
P1 N1 1.612(5) . ?
P1 C9 1.881(6) . ?
P1 C1 1.892(7) . ?
P1 C5 1.898(7) . ?
P2 N2 1.625(5) . ?
P2 C21 1.875(7) . ?
P2 C13 1.888(7) . ?
P2 C17 1.898(7) . ?
P3 N3 1.607(5) . ?
P3 C27 1.884(7) . ?
P3 C35 1.887(6) . ?
P3 C31 1.895(6) . ?
P4 N4 1.610(5) . ?
P4 C47 1.882(8) . ?
P4 C43 1.887(7) . ?
P4 C39 1.888(7) . ?
O1 S1 1.465(5) . ?
O2 S1 1.470(7) . ?
O3 S1 1.412(6) . ?
O4 S2 1.506(4) . ?
O5 S2 1.419(6) . ?
O6 S2 1.385(6) . ?
O7 S3 1.477(5) . ?
O8 S3 1.411(8) . ?
O9 S3 1.468(7) . ?
O10 S4 1.500(4) . ?
O11 S4 1.408(7) . ?
O12 S4 1.410(8) . ?
S1 C25 1.823(13) . ?
S2 C26 1.798(10) . ?
S3 C51 1.787(14) . ?
S4 C52 1.790(12) . ?
F1 C25 1.283(15) . ?
F2 C25 1.363(14) . ?
F3 C25 1.249(12) . ?
F4 C26 1.269(12) . ?
F5 C26 1.288(13) . ?
F6 C26 1.333(11) . ?
F7 C51 1.292(12) . ?
F8 C51 1.387(17) . ?
F9 C51 1.306(15) . ?
F10 C52 1.348(12) . ?
F11 C52 1.213(15) . ?
F12 C52 1.331(12) . ?
C1 C3 1.509(10) . ?
C1 C4 1.549(9) . ?
C1 C2 1.558(9) . ?
C5 C8 1.533(10) . ?
C5 C6 1.542(10) . ?
C5 C7 1.574(10) . ?
C9 C12 1.514(10) . ?
C9 C10 1.544(9) . ?
C9 C11 1.554(9) . ?
C13 C16 1.523(11) . ?
C13 C15 1.525(11) . ?
C13 C14 1.550(10) . ?
C17 C20 1.498(11) . ?
C17 C18 1.518(10) . ?
C17 C19 1.548(11) . ?
C21 C22 1.527(10) . ?
C21 C24 1.540(10) . ?
C21 C23 1.553(11) . ?
C27 C28 1.504(9) . ?
C27 C30 1.551(10) . ?
C27 C29 1.556(10) . ?
C31 C33 1.513(11) . ?
C31 C32 1.518(10) . ?
C31 C34 1.564(10) . ?
C35 C37 1.498(9) . ?
C35 C36 1.508(10) . ?
C35 C38 1.577(10) . ?
C39 C42 1.487(12) . ?
C39 C41 1.531(12) . ?
C39 C40 1.566(10) . ?
C43 C44 1.488(11) . ?
C43 C45 1.522(13) . ?
C43 C46 1.524(10) . ?
C47 C48 1.479(13) . ?
C47 C50 1.493(14) . ?
C47 C49 1.529(10) . ?
